data_7214000
loop_
_publ_author_name
'Zhao, Hai-Yan'
'Zhao, Jun-Wei'
'Yang, Bai-Feng'
'He, Huan'
'Yang, Guo-Yu'

_publ_section_title
;
 A series of organic--inorganic hybrids based on lanthanide-substituted
 Dawson-type phosphotungstate dimers and copper--en linkers
;
_journal_issue 11
_journal_name_full CrystEngComm
_journal_page_first 2230
_journal_paper_doi 10.1039/c3ce42029a
_journal_volume 16
_journal_year 2014
_chemical_formula_sum 'C24 H157 Cu N24 Na2 O146 P4 Sm W34'
_chemical_formula_weight 9753.39
_chemical_name_systematic
; 
 ? 
;
_space_group_IT_number 15
_symmetry_cell_setting monoclinic
_symmetry_space_group_name_Hall '-C 2yc'
_symmetry_space_group_name_H-M 'C 1 2/c 1'
_atom_sites_solution_hydrogens geom
_atom_sites_solution_primary direct
_atom_sites_solution_secondary difmap
_audit_creation_method SHELXL-97
_cell_angle_alpha 90.00
_cell_angle_beta 100.540(2)
_cell_angle_gamma 90.00
_cell_formula_units_Z 4
_cell_length_a 48.4356(12)
_cell_length_b 13.5979(3)
_cell_length_c 22.1157(5)
_cell_measurement_reflns_used 14882
_cell_measurement_temperature 293(2)
_cell_measurement_theta_max 29.5062
_cell_measurement_theta_min 2.7532
_cell_volume 14320.1(6)
_computing_cell_refinement 'Bruker FRAMBO'
_computing_data_collection 'Bruker FRAMBO'
_computing_data_reduction 'Bruker SHELXTL'
_computing_molecular_graphics 'Bruker SHELXTL'
_computing_publication_material 'Bruker SHELXTL'
_computing_structure_refinement 'SHELXL-97 (Sheldrick, 1997)'
_computing_structure_solution 'SHELXS-97 (Sheldrick, 1990)'
_diffrn_ambient_temperature 293(2)
_diffrn_measured_fraction_theta_full 0.998
_diffrn_measured_fraction_theta_max 0.998
_diffrn_measurement_device_type 'Xcalibur, Atlas, Gemini ultra'
_diffrn_measurement_method 'phi and omega scans'
_diffrn_radiation_monochromator graphite
_diffrn_radiation_source 'fine-focus sealed tube'
_diffrn_radiation_type MoK\a
_diffrn_radiation_wavelength 0.71073
_diffrn_reflns_av_R_equivalents 0.0690
_diffrn_reflns_av_sigmaI/netI 0.0510
_diffrn_reflns_limit_h_max 58
_diffrn_reflns_limit_h_min -58
_diffrn_reflns_limit_k_max 16
_diffrn_reflns_limit_k_min -15
_diffrn_reflns_limit_l_max 26
_diffrn_reflns_limit_l_min -22
_diffrn_reflns_number 65286
_diffrn_reflns_theta_full 25.20
_diffrn_reflns_theta_max 25.20
_diffrn_reflns_theta_min 2.76
_diffrn_standards_decay_% none
_diffrn_standards_interval_count none
_diffrn_standards_interval_time none
_diffrn_standards_number none
_exptl_absorpt_coefficient_mu 27.917
_exptl_absorpt_correction_T_max 0.2454
_exptl_absorpt_correction_T_min 0.0455
_exptl_absorpt_correction_type multi-scan
_exptl_absorpt_process_details 'SADABS (Sheldrick, 1996)'
_exptl_crystal_colour deep-gray
_exptl_crystal_density_diffrn 4.524
_exptl_crystal_density_method 'not measured'
_exptl_crystal_description plate
_exptl_crystal_F_000 17304
_exptl_crystal_size_max 0.29
_exptl_crystal_size_mid 0.12
_exptl_crystal_size_min 0.07
_refine_diff_density_max 2.832
_refine_diff_density_min -2.385
_refine_diff_density_rms 0.447
_refine_ls_extinction_method none
_refine_ls_goodness_of_fit_ref 1.056
_refine_ls_hydrogen_treatment mixed
_refine_ls_matrix_type full
_refine_ls_number_parameters 961
_refine_ls_number_reflns 12876
_refine_ls_number_restraints 89
_refine_ls_restrained_S_all 1.054
_refine_ls_R_factor_all 0.0601
_refine_ls_R_factor_gt 0.0424
_refine_ls_shift/su_max 0.087
_refine_ls_shift/su_mean 0.001
_refine_ls_structure_factor_coef Fsqd
_refine_ls_weighting_details 'calc w=1/[\s^2^(Fo^2^)+(0.0562P)^2^+403.7650P] where P=(Fo^2^+2Fc^2^)/3'
_refine_ls_weighting_scheme calc
_refine_ls_wR_factor_gt 0.1034
_refine_ls_wR_factor_ref 0.1127
_reflns_number_gt 10241
_reflns_number_total 12876
_reflns_threshold_expression >2sigma(I)
_cod_data_source_file c3ce42029a.txt
_cod_data_source_block 3
_cod_original_sg_symbol_H-M C2/c
_cod_database_code 7214000

loop_
_symmetry_equiv_pos_as_xyz
'x, y, z'
'-x, y, -z+1/2'
'x+1/2, y+1/2, z'
'-x+1/2, y+1/2, -z+1/2'
'-x, -y, -z'
'x, -y, z-1/2'
'-x+1/2, -y+1/2, -z'
'x+1/2, -y+1/2, z-1/2'

loop_
_atom_site_label
_atom_site_type_symbol
_atom_site_fract_x
_atom_site_fract_y
_atom_site_fract_z
_atom_site_U_iso_or_equiv
_atom_site_adp_type
_atom_site_occupancy
_atom_site_symmetry_multiplicity
_atom_site_calc_flag
_atom_site_refinement_flags
C1 C 0.0161(3) 0.6940(10) 0.9819(6) 0.039(4) Uani 1 1 d .
H1A H 0.0245 0.7556 0.9982 0.046 Uiso 1 1 calc R
H1B H 0.0005 0.7088 0.9491 0.046 Uiso 1 1 calc R
C2 C 0.0374(3) 0.6337(10) 0.9575(6) 0.037(4) Uani 1 1 d .
H2A H 0.0424 0.6651 0.9216 0.044 Uiso 1 1 calc R
H2B H 0.0543 0.6268 0.9885 0.044 Uiso 1 1 calc R
C3 C 0.9028(4) 0.7166(13) 0.9367(7) 0.135(10) Uani 1 1 d D
H3A H 0.9103 0.6552 0.9241 0.163 Uiso 1 1 calc R
H3B H 0.8934 0.7055 0.9712 0.163 Uiso 1 1 calc R
C4 C 0.8849(4) 0.7690(15) 0.8849(5) 0.072(6) Uani 1 1 d D
H4A H 0.8849 0.8382 0.8956 0.087 Uiso 1 1 calc R
H4B H 0.8658 0.7454 0.8821 0.087 Uiso 1 1 calc R
C5 C 0.8834(4) 0.2304(15) 0.0712(9) 0.111(10) Uani 1 1 d D
H5A H 0.8708 0.2211 0.1003 0.133 Uiso 1 1 calc R
H5B H 0.8889 0.2990 0.0713 0.133 Uiso 1 1 calc R
C6 C 0.8700(6) 0.197(3) 0.0078(9) 0.185(15) Uani 1 1 d D
H6A H 0.8564 0.1462 0.0121 0.222 Uiso 1 1 calc R
H6B H 0.8844 0.1672 -0.0113 0.222 Uiso 1 1 calc R
Cu1 Cu 0.0000 0.5000 1.0000 0.0271(5) Uani 1 2 d S
N1 N 0.0063(2) 0.6382(8) 1.0306(4) 0.025(3) Uani 1 1 d .
H1C H -0.0098 0.6641 1.0385 0.030 Uiso 1 1 calc R
H1D H 0.0193 0.6396 1.0655 0.030 Uiso 1 1 calc R
N2 N 0.0247(2) 0.5352(7) 0.9408(5) 0.025(3) Uani 1 1 d .
H2C H 0.0383 0.4898 0.9420 0.030 Uiso 1 1 calc R
H2D H 0.0146 0.5369 0.9024 0.030 Uiso 1 1 calc R
N3 N 0.9254(5) 0.7999(16) 0.9493(9) 0.193(13) Uani 1 1 d D
H3C H 0.9393 0.7867 0.9292 0.290 Uiso 1 1 calc R
H3D H 0.9322 0.8032 0.9895 0.290 Uiso 1 1 calc R
H3E H 0.9176 0.8571 0.9364 0.290 Uiso 1 1 calc R
N4 N 0.8926(3) 0.7610(9) 0.8196(4) 0.042(3) Uani 1 1 d D
H4C H 0.9033 0.8118 0.8134 0.062 Uiso 1 1 calc R
H4D H 0.8769 0.7613 0.7914 0.062 Uiso 1 1 calc R
H4E H 0.9019 0.7052 0.8168 0.062 Uiso 1 1 calc R
N5 N 0.9105(6) 0.159(3) 0.087(2) 0.2944(11) Uani 1 1 d DU
H5C H 0.9225 0.1838 0.1188 0.442 Uiso 1 1 calc R
H5D H 0.9189 0.1558 0.0545 0.442 Uiso 1 1 calc R
H5E H 0.9051 0.0996 0.0963 0.442 Uiso 1 1 calc R
N6 N 0.8549(5) 0.2761(15) -0.0365(8) 0.111(8) Uani 1 1 d .
H6C H 0.8372 0.2821 -0.0311 0.166 Uiso 1 1 calc R
H6D H 0.8551 0.2582 -0.0751 0.166 Uiso 1 1 calc R
H6E H 0.8637 0.3334 -0.0288 0.166 Uiso 1 1 calc R
Na1 Na 0.79103(15) 0.4971(5) -0.0935(3) 0.0568(19) Uani 1 1 d .
O1 O 0.93086(17) 0.5429(6) 0.2530(3) 0.021(2) Uani 1 1 d .
O2 O 0.90384(15) 0.4727(6) 0.3479(3) 0.0157(18) Uani 1 1 d .
O3 O 0.93805(16) 0.6189(5) 0.3773(3) 0.0171(9) Uani 1 1 d U
O4 O 0.94178(18) 0.3728(6) 0.2979(3) 0.023(2) Uani 1 1 d .
O5 O 0.97206(16) 0.4353(6) 0.2135(3) 0.021(2) Uani 1 1 d .
O6 O 0.92124(16) 0.4548(5) 0.1335(3) 0.0164(18) Uani 1 1 d .
O7 O 0.83286(17) 0.6012(6) 0.3044(3) 0.0224(9) Uani 1 1 d U
O8 O 0.90628(15) 0.7973(5) 0.0775(3) 0.0131(9) Uani 1 1 d U
O9 O 0.86834(16) 0.6300(6) 0.0442(3) 0.0171(9) Uani 1 1 d U
O10 O 0.88884(16) 0.8388(5) 0.3497(3) 0.0175(9) Uani 1 1 d U
O11 O 0.78696(17) 0.8170(6) 0.2471(3) 0.0220(9) Uani 1 1 d U
O12 O 0.83411(17) 0.7948(6) 0.3226(3) 0.0228(9) Uani 1 1 d U
O13 O 0.84594(17) 0.9756(6) 0.0640(3) 0.020(2) Uani 1 1 d .
O14 O 0.82937(15) 0.7176(5) 0.1989(3) 0.0124(9) Uani 1 1 d U
O15 O 0.78533(16) 0.6259(6) 0.2196(3) 0.0189(19) Uani 1 1 d .
O16 O 0.85557(16) 0.8136(6) 0.0016(3) 0.0188(19) Uani 1 1 d .
O17 O 0.87572(17) 1.0158(6) 0.2934(3) 0.0201(9) Uani 1 1 d U
O18 O 0.97473(17) 0.7171(6) 0.2799(3) 0.0197(9) Uani 1 1 d U
O19 O 0.85546(16) 0.7872(6) 0.1186(3) 0.020(2) Uani 1 1 d .
O20 O 0.82096(18) 0.6579(6) -0.0454(3) 0.025(2) Uani 1 1 d .
O21 O 0.89237(18) 0.4542(6) 0.0173(3) 0.023(2) Uani 1 1 d .
O22 O 0.85587(19) 0.4815(7) 0.3982(4) 0.031(2) Uani 1 1 d .
O23 O 0.84068(19) 0.3226(6) 0.1672(4) 0.028(2) Uani 1 1 d .
O24 O 0.86719(17) 0.4844(5) 0.1202(3) 0.019(2) Uani 1 1 d .
O25 O 0.91861(17) 0.9203(5) 0.2551(3) 0.0184(19) Uani 1 1 d .
O26 O 0.85213(18) 0.9618(6) 0.3931(4) 0.028(2) Uani 1 1 d .
O27 O 0.94357(17) 0.8148(6) 0.3537(3) 0.021(2) Uani 1 1 d .
O28 O 0.90819(19) 1.1094(6) 0.2198(4) 0.029(2) Uani 1 1 d .
O29 O 0.97956(18) 0.5206(6) 0.3360(4) 0.024(2) Uani 1 1 d .
O30 O 0.91389(18) 0.7134(6) 0.2695(3) 0.022(2) Uani 1 1 d .
O31 O 0.82103(18) 0.9659(6) 0.2746(4) 0.025(2) Uani 1 1 d .
O32 O 0.93964(18) 0.2732(6) 0.1856(4) 0.027(2) Uani 1 1 d .
O33 O 0.90677(16) 0.6427(5) 0.1627(3) 0.0166(19) Uani 1 1 d .
O34 O 0.96711(17) 0.6354(6) 0.1615(4) 0.020(2) Uani 1 1 d .
O35 O 0.94349(16) 0.8087(6) 0.1839(3) 0.0177(19) Uani 1 1 d .
O36 O 0.88350(18) 0.6493(6) 0.3632(3) 0.021(2) Uani 1 1 d .
O37 O 0.92028(19) 0.7574(6) 0.4522(3) 0.028(2) Uani 1 1 d .
O38 O 0.77238(18) 0.5215(6) 0.1094(4) 0.030(2) Uani 1 1 d .
O39 O 0.76360(17) 1.0068(7) 0.2547(4) 0.030(2) Uani 1 1 d .
O40 O 0.82482(17) 0.5143(6) 0.1783(3) 0.023(2) Uani 1 1 d .
O41 O 0.97641(18) 0.9176(6) 0.2821(4) 0.0251(9) Uani 1 1 d U
O42 O 0.86286(16) 0.8604(5) 0.2247(3) 0.0158(18) Uani 1 1 d .
O43 O 0.85311(18) 1.0498(6) 0.1755(4) 0.024(2) Uani 1 1 d .
O44 O 0.87864(16) 0.5755(5) 0.2396(3) 0.0175(19) Uani 1 1 d .
O45 O 0.78770(19) 0.6837(7) 0.3404(4) 0.031(2) Uani 1 1 d .
O46 O 0.82024(19) 1.1560(6) 0.0785(4) 0.032(2) Uani 1 1 d .
O47 O 0.80478(18) 0.7975(6) 0.0308(4) 0.023(2) Uani 1 1 d .
O48 O 0.79024(18) 0.9777(6) 0.0596(3) 0.021(2) Uani 1 1 d .
O49 O 0.81679(16) 0.8829(5) 0.1528(3) 0.0162(9) Uani 1 1 d U
O50 O 0.77818(16) 0.7232(6) 0.1141(3) 0.0179(19) Uani 1 1 d .
O51 O 0.74677(19) 0.8449(7) 0.0229(4) 0.032(2) Uani 1 1 d .
O52 O 0.89467(17) 0.3820(6) 0.2144(3) 0.021(2) Uani 1 1 d .
O53 O 0.92453(17) 0.6140(6) 0.0620(3) 0.023(2) Uani 1 1 d .
O54 O 0.81801(18) 0.6239(6) 0.0793(4) 0.027(2) Uani 1 1 d .
O55 O 0.95538(19) 0.4299(7) 0.4220(4) 0.028(2) Uani 1 1 d .
O56 O 0.96210(18) 0.7720(6) 0.0712(4) 0.030(2) Uani 1 1 d .
O57 O 0.76274(18) 0.9034(6) 0.1441(4) 0.025(2) Uani 1 1 d .
O58 O 0.79763(19) 1.0555(6) 0.1703(4) 0.028(2) Uani 1 1 d .
O59 O 0.89461(19) 0.9673(7) 0.0132(4) 0.031(2) Uani 1 1 d .
O60 O 0.89297(17) 0.9554(6) 0.1384(3) 0.020(2) Uani 1 1 d .
O61 O 0.85241(18) 0.4262(6) 0.2770(4) 0.023(2) Uani 1 1 d .
O1W O 0.7928(3) 0.5905(9) -0.2103(6) 0.067(4) Uani 1 1 d .
O2W O 0.2283(3) 0.7831(10) 0.6881(6) 0.074(4) Uani 1 1 d .
O3W O 0.1919(3) 0.0524(9) 0.0615(6) 0.076(4) Uani 1 1 d .
O4W O 0.1660(3) 0.1933(8) 0.2342(5) 0.064(4) Uani 1 1 d .
O5W O 0.7714(5) 0.2413(16) 0.1776(12) 0.167(10) Uani 1 1 d .
O6W O 0.7849(5) 0.3255(16) 0.0726(12) 0.173(11) Uani 1 1 d .
O7W O 0.0493(4) 0.147(2) 0.1562(10) 0.167(10) Uani 1 1 d .
O8W O 0.8188(6) 0.3978(17) 0.0138(12) 0.202(12) Uani 1 1 d .
O9W O 0.2057(6) 0.8445(15) 0.0636(10) 0.176(10) Uani 1 1 d .
O10W O 0.0025(3) 0.2563(12) 0.1775(8) 0.103(6) Uani 1 1 d .
O11W O 0.9687(4) 0.0797(15) 0.1971(19) 0.364(19) Uani 1 1 d .
O12W O 0.2095(6) 0.843(2) 0.6259(10) 0.184(9) Uani 1 1 d U
P1 P 0.90689(6) 0.6199(2) 0.23060(12) 0.0129(6) Uani 1 1 d .
P2 P 0.84205(6) 0.8089(2) 0.17456(12) 0.0133(7) Uani 1 1 d .
Sm1 Sm 1.0000 0.57824(6) 0.2500 0.0177(2) Uani 1 2 d S
W1 W 0.952614(10) 0.82040(3) 0.27155(2) 0.01792(11) Uani 1 1 d .
W2 W 0.942102(10) 0.71648(3) 0.11976(2) 0.01682(11) Uani 1 1 d .
W3 W 0.797840(10) 0.60159(4) 0.14334(2) 0.01906(11) Uani 1 1 d .
W4 W 0.834703(10) 0.70519(3) 0.02618(2) 0.01748(11) Uani 1 1 d .
W5 W 0.807425(10) 0.70110(4) 0.28439(2) 0.01980(11) Uani 1 1 d .
W6 W 0.867882(10) 0.52518(3) 0.33616(2) 0.01760(11) Uani 1 1 d .
W7 W 0.880265(10) 0.89121(3) 0.06238(2) 0.01709(11) Uani 1 1 d .
W8 W 0.890966(11) 0.99864(3) 0.21912(2) 0.01871(11) Uani 1 1 d .
W9 W 0.823197(11) 1.03936(4) 0.11031(2) 0.02064(12) Uani 1 1 d .
W10 W 0.895293(10) 0.53290(3) 0.07823(2) 0.01711(11) Uani 1 1 d .
W11 W 0.858795(10) 0.42865(3) 0.19390(2) 0.01726(11) Uani 1 1 d .
W12 W 0.915247(11) 0.73354(3) 0.37451(2) 0.01866(11) Uani 1 1 d .
W13 W 0.937198(10) 0.39340(3) 0.20995(2) 0.01645(11) Uani 1 1 d .
W14 W 0.946272(10) 0.48685(3) 0.35123(2) 0.01769(11) Uani 1 1 d .
W15 W 0.787333(11) 0.94846(4) 0.21787(2) 0.02103(12) Uani 1 1 d .
W16 W 0.855779(11) 0.91159(4) 0.32382(2) 0.01988(12) Uani 1 1 d .
W17 W 0.777085(11) 0.84809(4) 0.07517(2) 0.02021(12) Uani 1 1 d .

loop_
_atom_site_aniso_label
_atom_site_aniso_U_11
_atom_site_aniso_U_22
_atom_site_aniso_U_33
_atom_site_aniso_U_23
_atom_site_aniso_U_13
_atom_site_aniso_U_12
C1 0.044(9) 0.032(8) 0.043(8) -0.002(6) 0.017(7) -0.012(7)
C2 0.045(9) 0.038(8) 0.029(7) -0.020(6) 0.016(6) -0.004(7)
C3 0.080(14) 0.26(3) 0.045(10) -0.081(13) -0.034(10) 0.097(16)
C4 0.077(15) 0.089(15) 0.047(10) -0.008(10) 0.002(10) 0.002(12)
C5 0.10(2) 0.066(15) 0.15(2) -0.010(15) -0.011(18) -0.016(14)
C6 0.086(19) 0.33(4) 0.13(2) 0.11(2) -0.022(16) -0.10(2)
Cu1 0.0248(12) 0.0313(12) 0.0259(10) -0.0093(9) 0.0065(9) -0.0028(10)
N1 0.020(6) 0.036(6) 0.019(5) -0.005(4) 0.005(4) 0.000(5)
N2 0.020(5) 0.026(6) 0.032(5) -0.011(4) 0.014(4) -0.009(4)
N3 0.18(3) 0.32(3) 0.075(12) 0.111(16) 0.028(14) 0.13(2)
N4 0.056(8) 0.039(7) 0.031(6) 0.002(5) 0.011(6) -0.009(6)
N5 0.2945(12) 0.2944(13) 0.2944(14) 0.0000(8) 0.0538(8) -0.0001(8)
N6 0.14(2) 0.124(18) 0.068(11) -0.009(11) 0.022(12) 0.014(15)
Na1 0.054(4) 0.041(4) 0.071(4) -0.022(3) -0.003(3) -0.003(3)
O1 0.017(4) 0.019(4) 0.025(4) -0.004(3) 0.002(3) -0.001(3)
O2 0.007(4) 0.026(4) 0.013(3) -0.001(3) 0.000(3) 0.002(3)
O3 0.0167(11) 0.0172(11) 0.0174(12) -0.0004(8) 0.0028(8) 0.0002(8)
O4 0.027(5) 0.023(4) 0.019(4) -0.001(3) 0.005(4) 0.007(4)
O5 0.010(4) 0.027(5) 0.028(4) -0.011(3) 0.004(3) -0.005(3)
O6 0.016(4) 0.016(4) 0.019(4) 0.001(3) 0.008(3) 0.003(3)
O7 0.0220(11) 0.0226(12) 0.0226(12) 0.0006(8) 0.0042(8) -0.0002(8)
O8 0.0127(11) 0.0129(11) 0.0136(12) -0.0004(8) 0.0019(8) 0.0004(8)
O9 0.0171(11) 0.0174(11) 0.0170(12) -0.0001(8) 0.0036(8) 0.0003(8)
O10 0.0174(11) 0.0176(11) 0.0177(12) 0.0000(8) 0.0034(8) 0.0003(8)
O11 0.0217(11) 0.0222(12) 0.0223(12) 0.0001(8) 0.0045(8) 0.0004(8)
O12 0.0224(11) 0.0231(12) 0.0231(12) -0.0002(8) 0.0045(8) -0.0001(8)
O13 0.017(4) 0.025(4) 0.014(4) 0.002(3) -0.007(3) 0.003(3)
O14 0.0123(11) 0.0124(11) 0.0126(12) 0.0002(8) 0.0024(8) -0.0001(8)
O15 0.014(4) 0.014(4) 0.028(4) 0.004(3) 0.002(3) 0.003(3)
O16 0.017(4) 0.025(4) 0.016(4) -0.005(3) 0.007(3) 0.000(3)
O17 0.0202(11) 0.0197(11) 0.0203(12) -0.0004(8) 0.0037(8) -0.0001(8)
O18 0.0192(11) 0.0197(11) 0.0200(12) -0.0002(8) 0.0032(8) -0.0004(8)
O19 0.014(4) 0.018(4) 0.025(4) -0.001(3) -0.002(3) -0.008(3)
O20 0.023(5) 0.032(5) 0.020(4) -0.006(3) 0.008(4) -0.006(4)
O21 0.024(5) 0.026(5) 0.018(4) 0.002(3) 0.004(3) 0.004(4)
O22 0.030(5) 0.035(5) 0.029(4) 0.004(4) 0.012(4) -0.008(4)
O23 0.038(5) 0.017(4) 0.031(4) -0.005(4) 0.005(4) -0.010(4)
O24 0.027(5) 0.015(4) 0.014(4) -0.002(3) -0.003(3) 0.002(3)
O25 0.018(4) 0.008(4) 0.031(4) -0.001(3) 0.008(3) 0.003(3)
O26 0.024(5) 0.031(5) 0.028(4) -0.014(4) 0.001(4) 0.010(4)
O27 0.013(4) 0.022(4) 0.023(4) -0.003(3) -0.007(3) -0.002(3)
O28 0.030(5) 0.016(4) 0.042(5) -0.007(4) 0.012(4) -0.009(4)
O29 0.025(5) 0.016(4) 0.029(4) 0.004(3) 0.004(4) -0.006(4)
O30 0.027(5) 0.022(4) 0.018(4) -0.002(3) 0.005(3) -0.008(4)
O31 0.032(5) 0.021(4) 0.024(4) 0.000(3) 0.011(4) 0.012(4)
O32 0.022(5) 0.020(5) 0.038(5) 0.002(4) 0.001(4) -0.002(4)
O33 0.014(4) 0.013(4) 0.022(4) 0.001(3) 0.003(3) 0.000(3)
O34 0.016(4) 0.016(4) 0.030(4) 0.001(3) 0.007(3) 0.003(3)
O35 0.018(4) 0.019(4) 0.016(4) -0.004(3) 0.002(3) 0.006(3)
O36 0.026(5) 0.014(4) 0.021(4) -0.002(3) -0.004(4) -0.004(3)
O37 0.034(5) 0.031(5) 0.018(4) -0.002(4) 0.005(4) -0.003(4)
O38 0.014(5) 0.032(5) 0.043(5) -0.003(4) 0.005(4) -0.003(4)
O39 0.011(4) 0.040(5) 0.037(5) -0.001(4) 0.005(4) 0.013(4)
O40 0.022(5) 0.027(5) 0.022(4) 0.010(3) 0.009(3) -0.004(4)
O41 0.0246(11) 0.0252(12) 0.0255(12) -0.0001(8) 0.0046(8) 0.0002(8)
O42 0.015(4) 0.009(4) 0.025(4) 0.001(3) 0.008(3) 0.002(3)
O43 0.024(5) 0.020(4) 0.025(4) -0.007(3) -0.003(4) 0.002(4)
O44 0.020(4) 0.012(4) 0.022(4) 0.003(3) 0.010(3) -0.007(3)
O45 0.029(5) 0.035(5) 0.032(5) -0.002(4) 0.011(4) 0.008(4)
O46 0.030(5) 0.019(5) 0.047(5) 0.007(4) 0.005(4) 0.002(4)
O47 0.027(5) 0.013(4) 0.025(4) 0.003(3) -0.003(4) 0.004(4)
O48 0.032(5) 0.018(4) 0.010(4) 0.002(3) -0.006(3) -0.008(4)
O49 0.0160(11) 0.0164(11) 0.0162(12) -0.0004(8) 0.0026(8) 0.0003(8)
O50 0.006(4) 0.022(4) 0.025(4) 0.009(3) -0.001(3) 0.004(3)
O51 0.022(5) 0.048(6) 0.025(4) 0.005(4) 0.001(4) 0.009(4)
O52 0.020(5) 0.021(4) 0.021(4) 0.000(3) 0.002(3) 0.002(4)
O53 0.021(5) 0.024(5) 0.022(4) -0.005(3) 0.004(3) 0.001(4)
O54 0.024(5) 0.026(5) 0.034(5) 0.000(4) 0.013(4) -0.003(4)
O55 0.026(5) 0.037(5) 0.020(4) 0.001(4) 0.004(4) -0.004(4)
O56 0.023(5) 0.035(5) 0.034(5) 0.003(4) 0.016(4) 0.005(4)
O57 0.028(5) 0.018(4) 0.032(4) 0.003(3) 0.012(4) -0.001(4)
O58 0.045(6) 0.007(4) 0.034(4) -0.005(3) 0.016(4) 0.001(4)
O59 0.034(5) 0.034(5) 0.031(4) 0.009(4) 0.019(4) -0.001(4)
O60 0.021(5) 0.019(4) 0.019(4) -0.006(3) -0.001(3) 0.001(3)
O61 0.023(5) 0.018(4) 0.028(4) 0.003(3) 0.003(4) -0.001(4)
O1W 0.046(7) 0.051(7) 0.106(10) -0.017(7) 0.017(7) 0.006(6)
O2W 0.058(8) 0.069(9) 0.091(9) 0.013(7) 0.008(7) -0.008(7)
O3W 0.102(10) 0.065(8) 0.077(8) 0.025(6) 0.053(7) -0.011(7)
O4W 0.096(10) 0.047(7) 0.047(6) -0.010(5) 0.007(6) 0.002(7)
O5W 0.111(16) 0.151(18) 0.24(2) -0.071(17) 0.030(16) 0.025(14)
O6W 0.16(2) 0.108(16) 0.23(2) -0.032(16) -0.033(18) 0.007(15)
O7W 0.065(12) 0.29(3) 0.149(17) -0.015(18) 0.026(12) -0.037(16)
O8W 0.28(3) 0.137(18) 0.21(2) -0.090(16) 0.10(2) -0.003(19)
O9W 0.25(3) 0.120(15) 0.176(17) 0.079(13) 0.098(17) 0.073(16)
O10W 0.084(11) 0.111(13) 0.116(12) -0.031(10) 0.022(9) -0.010(10)
O11W 0.058(12) 0.176(14) 0.86(5) 0.34(2) 0.08(2) 0.044(11)
O12W 0.194(15) 0.229(16) 0.112(12) -0.043(12) -0.014(11) -0.030(13)
P1 0.0177(15) 0.0113(14) 0.0100(12) -0.0026(10) 0.0039(11) -0.0037(12)
P2 0.0166(15) 0.0111(14) 0.0125(12) 0.0001(10) 0.0038(11) -0.0026(12)
Sm1 0.0168(4) 0.0148(4) 0.0212(4) 0.000 0.0027(3) 0.000
W1 0.0165(2) 0.0156(2) 0.0214(2) -0.00259(18) 0.00294(19) -0.00033(19)
W2 0.0157(2) 0.0163(2) 0.0191(2) -0.00077(18) 0.00503(19) 0.00083(19)
W3 0.0148(2) 0.0198(2) 0.0225(2) 0.00230(18) 0.00317(19) -0.00145(19)
W4 0.0186(3) 0.0187(2) 0.0150(2) -0.00043(18) 0.00278(19) 0.00016(19)
W5 0.0180(3) 0.0218(3) 0.0211(2) 0.00369(19) 0.0077(2) 0.0023(2)
W6 0.0173(2) 0.0188(2) 0.0173(2) 0.00263(18) 0.00481(19) -0.00001(19)
W7 0.0187(3) 0.0155(2) 0.0177(2) 0.00117(17) 0.00497(19) 0.00139(19)
W8 0.0203(3) 0.0138(2) 0.0220(2) -0.00261(18) 0.0038(2) 0.0010(2)
W9 0.0217(3) 0.0165(2) 0.0240(2) 0.00198(19) 0.0047(2) 0.0045(2)
W10 0.0191(3) 0.0164(2) 0.0160(2) -0.00245(17) 0.00380(19) -0.00003(19)
W11 0.0153(2) 0.0159(2) 0.0206(2) -0.00057(18) 0.00353(19) -0.00179(19)
W12 0.0206(3) 0.0189(2) 0.0157(2) -0.00163(18) 0.00130(19) 0.0011(2)
W13 0.0154(2) 0.0124(2) 0.0217(2) -0.00048(17) 0.00393(19) -0.00016(18)
W14 0.0173(3) 0.0176(2) 0.0177(2) 0.00285(18) 0.00210(19) 0.00101(19)
W15 0.0195(3) 0.0219(3) 0.0227(2) -0.00023(19) 0.0063(2) 0.0070(2)
W16 0.0228(3) 0.0202(3) 0.0172(2) -0.00308(18) 0.0049(2) 0.0039(2)
W17 0.0180(3) 0.0211(3) 0.0212(2) 0.00214(19) 0.0027(2) 0.0031(2)

loop_
_atom_type_symbol
_atom_type_description
_atom_type_scat_dispersion_real
_atom_type_scat_dispersion_imag
_atom_type_scat_source
O O 0.0106 0.0060 'International Tables Vol C Tables 4.2.6.8 and 6.1.1.4'
W W -0.8490 6.8722 'International Tables Vol C Tables 4.2.6.8 and 6.1.1.4'
Sm Sm -0.1638 3.4418 'International Tables Vol C Tables 4.2.6.8 and 6.1.1.4'
P P 0.1023 0.0942 'International Tables Vol C Tables 4.2.6.8 and 6.1.1.4'
C C 0.0033 0.0016 'International Tables Vol C Tables 4.2.6.8 and 6.1.1.4'
N N 0.0061 0.0033 'International Tables Vol C Tables 4.2.6.8 and 6.1.1.4'
Cu Cu 0.3201 1.2651 'International Tables Vol C Tables 4.2.6.8 and 6.1.1.4'
Na Na 0.0362 0.0249 'International Tables Vol C Tables 4.2.6.8 and 6.1.1.4'
H H 0.0000 0.0000 'International Tables Vol C Tables 4.2.6.8 and 6.1.1.4'

loop_
_geom_angle_atom_site_label_1
_geom_angle_atom_site_label_2
_geom_angle_atom_site_label_3
_geom_angle
_geom_angle_site_symmetry_1
_geom_angle_site_symmetry_3
N1 C1 C2 108.7(11) . .
N2 C2 C1 107.4(12) . .
C4 C3 N3 94.6(15) . .
C3 C4 N4 118.4(14) . .
C6 C5 N5 103(2) . .
C5 C6 N6 117(2) . .
N2 Cu1 N2 180.0(4) 5_567 .
N2 Cu1 N1 94.4(4) 5_567 .
N2 Cu1 N1 85.6(4) . .
N2 Cu1 N1 85.6(4) 5_567 5_567
N2 Cu1 N1 94.4(4) . 5_567
N1 Cu1 N1 180.000(1) . 5_567
C1 N1 Cu1 106.6(8) . .
C2 N2 Cu1 109.0(7) . .
O20 Na1 O8W 85.3(5) . .
O20 Na1 O45 150.1(4) . 6_565
O8W Na1 O45 89.6(5) . 6_565
O20 Na1 O1W 84.0(3) . .
O8W Na1 O1W 150.1(7) . .
O45 Na1 O1W 85.9(3) 6_565 .
O20 Na1 O57 98.5(3) . 7_665
O8W Na1 O57 141.2(7) . 7_665
O45 Na1 O57 103.7(3) 6_565 7_665
O1W Na1 O57 68.3(3) . 7_665
P1 O1 W13 127.3(4) . .
P1 O1 W14 127.8(5) . .
W13 O1 W14 93.1(3) . .
W6 O2 W14 151.3(4) . .
W12 O3 W14 153.3(4) . .
W14 O4 W13 118.4(4) . .
W13 O5 Sm1 138.0(4) . .
W10 O6 W13 156.9(4) . .
W5 O7 W6 163.1(5) . .
W7 O8 W2 161.4(4) . .
W4 O9 W10 161.8(5) . .
W16 O10 W12 163.6(5) . .
W15 O11 W5 149.6(5) . .
W5 O12 W16 153.6(4) . .
W9 O13 W7 148.0(4) . .
P2 O14 W5 129.3(4) . .
P2 O14 W3 128.3(4) . .
W5 O14 W3 90.6(3) . .
W5 O15 W3 121.6(4) . .
W4 O16 W7 120.7(4) . .
W16 O17 W8 120.5(4) . .
W1 O18 Sm1 158.4(4) . .
P2 O19 W7 130.2(4) . .
P2 O19 W4 127.6(4) . .
W7 O19 W4 90.2(3) . .
W4 O20 Na1 138.1(4) . .
W10 O24 W11 147.0(4) . .
W8 O25 W1 163.7(5) . .
W12 O27 W1 123.3(4) . .
W14 O29 Sm1 138.6(4) . .
P1 O30 W12 128.2(4) . .
P1 O30 W1 127.7(5) . .
W12 O30 W1 91.8(3) . .
W15 O31 W16 150.3(5) . .
P1 O33 W2 128.0(4) . .
P1 O33 W10 127.0(4) . .
W2 O33 W10 91.9(3) . .
W2 O34 Sm1 155.6(4) . .
W2 O35 W1 141.9(4) . .
W12 O36 W6 147.6(5) . .
W3 O40 W11 162.9(5) . .
P2 O42 W8 130.1(4) . .
P2 O42 W16 128.0(4) . .
W8 O42 W16 89.8(2) . .
W9 O43 W8 148.5(5) . .
P1 O44 W11 125.2(4) . .
P1 O44 W6 124.9(4) . .
W11 O44 W6 90.1(3) . .
W5 O45 Na1 120.2(4) . 6_566
W17 O47 W4 148.9(4) . .
W17 O48 W9 123.3(4) . .
P2 O49 W9 122.7(4) . .
P2 O49 W15 124.6(4) . .
W9 O49 W15 92.3(3) . .
P2 O49 W17 124.6(4) . .
W9 O49 W17 92.3(2) . .
W15 O49 W17 90.9(3) . .
W17 O50 W3 151.2(4) . .
W11 O52 W13 149.9(4) . .
W10 O53 W2 122.7(4) . .
W3 O54 W4 153.6(5) . .
W15 O57 W17 122.1(5) . .
W15 O57 Na1 122.4(4) . 7_665
W17 O57 Na1 107.2(3) . 7_665
W15 O58 W9 122.7(4) . .
W7 O60 W8 155.9(5) . .
W11 O61 W6 121.7(4) . .
O33 P1 O30 109.9(4) . .
O33 P1 O44 111.2(4) . .
O30 P1 O44 111.2(5) . .
O33 P1 O1 108.3(4) . .
O30 P1 O1 107.4(4) . .
O44 P1 O1 108.7(4) . .
O42 P2 O14 111.9(4) . .
O42 P2 O19 110.8(4) . .
O14 P2 O19 112.7(4) . .
O42 P2 O49 107.4(4) . .
O14 P2 O49 106.6(4) . .
O19 P2 O49 107.1(4) . .
O18 Sm1 O18 76.7(4) 2_755 .
O18 Sm1 O34 71.2(3) 2_755 2_755
O18 Sm1 O34 79.5(3) . 2_755
O18 Sm1 O34 79.5(3) 2_755 .
O18 Sm1 O34 71.2(3) . .
O34 Sm1 O34 142.5(4) 2_755 .
O18 Sm1 O5 145.0(3) 2_755 .
O18 Sm1 O5 116.1(3) . .
O34 Sm1 O5 140.7(3) 2_755 .
O34 Sm1 O5 75.1(3) . .
O18 Sm1 O5 116.1(3) 2_755 2_755
O18 Sm1 O5 145.0(3) . 2_755
O34 Sm1 O5 75.1(3) 2_755 2_755
O34 Sm1 O5 140.7(3) . 2_755
O5 Sm1 O5 73.2(4) . 2_755
O18 Sm1 O29 74.8(3) 2_755 2_755
O18 Sm1 O29 140.2(3) . 2_755
O34 Sm1 O29 115.8(3) 2_755 2_755
O34 Sm1 O29 76.8(3) . 2_755
O5 Sm1 O29 76.3(3) . 2_755
O5 Sm1 O29 73.7(3) 2_755 2_755
O18 Sm1 O29 140.2(3) 2_755 .
O18 Sm1 O29 74.8(3) . .
O34 Sm1 O29 76.8(3) 2_755 .
O34 Sm1 O29 115.8(3) . .
O5 Sm1 O29 73.7(3) . .
O5 Sm1 O29 76.3(3) 2_755 .
O29 Sm1 O29 142.3(4) 2_755 .
O41 W1 O18 102.5(4) . .
O41 W1 O35 102.9(4) . .
O18 W1 O35 93.7(3) . .
O41 W1 O27 99.3(4) . .
O18 W1 O27 96.2(3) . .
O35 W1 O27 153.2(3) . .
O41 W1 O25 90.6(3) . .
O18 W1 O25 166.7(3) . .
O35 W1 O25 81.4(3) . .
O27 W1 O25 83.4(3) . .
O41 W1 O30 166.3(3) . .
O18 W1 O30 88.6(3) . .
O35 W1 O30 83.9(3) . .
O27 W1 O30 71.4(3) . .
O25 W1 O30 78.6(3) . .
O56 W2 O34 100.8(4) . .
O56 W2 O35 103.1(4) . .
O34 W2 O35 95.5(3) . .
O56 W2 O53 97.4(4) . .
O34 W2 O53 94.0(3) . .
O35 W2 O53 155.2(3) . .
O56 W2 O8 90.3(3) . .
O34 W2 O8 168.6(3) . .
O35 W2 O8 84.3(3) . .
O53 W2 O8 81.9(3) . .
O56 W2 O33 165.7(3) . .
O34 W2 O33 90.2(3) . .
O35 W2 O33 84.7(3) . .
O53 W2 O33 72.4(3) . .
O8 W2 O33 78.5(3) . .
O38 W3 O40 100.0(4) . .
O38 W3 O54 101.7(4) . .
O40 W3 O54 89.6(4) . .
O38 W3 O15 100.2(4) . .
O40 W3 O15 93.3(3) . .
O54 W3 O15 157.0(3) . .
O38 W3 O50 97.1(4) . .
O40 W3 O50 162.7(3) . .
O54 W3 O50 84.5(3) . .
O15 W3 O50 86.1(3) . .
O38 W3 O14 172.9(4) . .
O40 W3 O14 82.6(3) . .
O54 W3 O14 84.8(3) . .
O15 W3 O14 73.0(3) . .
O50 W3 O14 80.7(3) . .
O20 W4 O54 102.4(4) . .
O20 W4 O9 99.4(4) . .
O54 W4 O9 90.2(3) . .
O20 W4 O16 99.3(3) . .
O54 W4 O16 158.1(3) . .
O9 W4 O16 89.8(3) . .
O20 W4 O47 97.1(4) . .
O54 W4 O47 86.4(4) . .
O9 W4 O47 163.5(3) . .
O16 W4 O47 87.4(3) . .
O20 W4 O19 173.1(3) . .
O54 W4 O19 84.4(3) . .
O9 W4 O19 82.0(3) . .
O16 W4 O19 73.9(3) . .
O47 W4 O19 81.6(3) . .
O45 W5 O7 99.3(4) . .
O45 W5 O12 101.3(4) . .
O7 W5 O12 91.0(3) . .
O45 W5 O15 99.0(4) . .
O7 W5 O15 92.5(3) . .
O12 W5 O15 158.5(3) . .
O45 W5 O11 96.3(4) . .
O7 W5 O11 164.3(4) . .
O12 W5 O11 84.2(3) . .
O15 W5 O11 86.8(3) . .
O45 W5 O14 172.6(3) . .
O7 W5 O14 83.2(3) . .
O12 W5 O14 85.6(3) . .
O15 W5 O14 73.8(3) . .
O11 W5 O14 81.5(3) . .
O22 W6 O2 101.8(4) . .
O22 W6 O36 103.5(4) . .
O2 W6 O36 89.3(3) . .
O22 W6 O61 99.0(4) . .
O2 W6 O61 93.7(3) . .
O36 W6 O61 156.2(3) . .
O22 W6 O7 94.1(4) . .
O2 W6 O7 164.0(3) . .
O36 W6 O7 85.1(3) . .
O61 W6 O7 85.6(3) . .
O22 W6 O44 171.3(3) . .
O2 W6 O44 83.3(3) . .
O36 W6 O44 83.5(3) . .
O61 W6 O44 73.4(3) . .
O7 W6 O44 81.2(3) . .
O59 W7 O8 101.2(4) . .
O59 W7 O60 100.3(4) . .
O8 W7 O60 93.4(3) . .
O59 W7 O16 99.0(4) . .
O8 W7 O16 93.8(3) . .
O60 W7 O16 157.6(3) . .
O59 W7 O13 95.6(4) . .
O8 W7 O13 163.1(3) . .
O60 W7 O13 81.9(3) . .
O16 W7 O13 85.2(3) . .
O59 W7 O19 172.3(3) . .
O8 W7 O19 83.2(3) . .
O60 W7 O19 85.5(3) . .
O16 W7 O19 74.3(3) . .
O13 W7 O19 80.3(3) . .
O28 W8 O25 101.3(4) . .
O28 W8 O60 99.8(4) . .
O25 W8 O60 94.1(3) . .
O28 W8 O17 98.5(4) . .
O25 W8 O17 93.8(3) . .
O60 W8 O17 158.3(3) . .
O28 W8 O43 95.7(4) . .
O25 W8 O43 163.0(3) . .
O60 W8 O43 81.7(3) . .
O17 W8 O43 84.9(3) . .
O28 W8 O42 171.8(4) . .
O25 W8 O42 83.9(3) . .
O60 W8 O42 86.0(3) . .
O17 W8 O42 74.7(3) . .
O43 W8 O42 79.4(3) . .
O46 W9 O13 102.6(4) . .
O46 W9 O43 103.9(4) . .
O13 W9 O43 90.4(3) . .
O46 W9 O48 99.3(4) . .
O13 W9 O48 89.3(3) . .
O43 W9 O48 156.3(3) . .
O46 W9 O58 98.9(4) . .
O13 W9 O58 158.2(3) . .
O43 W9 O58 88.1(4) . .
O48 W9 O58 83.6(3) . .
O46 W9 O49 167.8(4) . .
O13 W9 O49 86.1(3) . .
O43 W9 O49 84.3(3) . .
O48 W9 O49 72.0(3) . .
O58 W9 O49 72.1(3) . .
O21 W10 O53 100.0(4) . .
O21 W10 O24 101.8(4) . .
O53 W10 O24 158.2(3) . .
O21 W10 O6 96.2(3) . .
O53 W10 O6 91.0(3) . .
O24 W10 O6 86.6(3) . .
O21 W10 O9 99.8(3) . .
O53 W10 O9 90.2(3) . .
O24 W10 O9 86.2(3) . .
O6 W10 O9 163.6(3) . .
O21 W10 O33 171.3(3) . .
O53 W10 O33 72.9(3) . .
O24 W10 O33 85.4(3) . .
O6 W10 O33 79.3(3) . .
O9 W10 O33 85.4(3) . .
O23 W11 O52 101.2(4) . .
O23 W11 O24 102.3(4) . .
O52 W11 O24 90.5(3) . .
O23 W11 O61 98.7(4) . .
O52 W11 O61 94.0(3) . .
O24 W11 O61 157.2(3) . .
O23 W11 O40 94.4(4) . .
O52 W11 O40 164.4(3) . .
O24 W11 O40 85.3(3) . .
O61 W11 O40 84.5(3) . .
O23 W11 O44 171.7(4) . .
O52 W11 O44 83.9(3) . .
O24 W11 O44 84.0(3) . .
O61 W11 O44 74.3(3) . .
O40 W11 O44 80.7(3) . .
O37 W12 O27 99.0(4) . .
O37 W12 O36 102.1(4) . .
O27 W12 O36 158.6(3) . .
O37 W12 O3 98.5(4) . .
O27 W12 O3 92.5(3) . .
O36 W12 O3 87.8(3) . .
O37 W12 O10 96.3(4) . .
O27 W12 O10 88.3(3) . .
O36 W12 O10 86.0(3) . .
O3 W12 O10 164.9(3) . .
O37 W12 O30 172.3(4) . .
O27 W12 O30 73.4(3) . .
O36 W12 O30 85.6(3) . .
O3 W12 O30 81.1(3) . .
O10 W12 O30 84.7(3) . .
O32 W13 O5 101.5(4) . .
O32 W13 O6 100.2(4) . .
O5 W13 O6 97.2(3) . .
O32 W13 O4 100.0(4) . .
O5 W13 O4 94.0(4) . .
O6 W13 O4 154.4(3) . .
O32 W13 O52 93.9(4) . .
O5 W13 O52 164.6(3) . .
O6 W13 O52 80.3(3) . .
O4 W13 O52 82.8(3) . .
O32 W13 O1 171.7(4) . .
O5 W13 O1 84.0(3) . .
O6 W13 O1 85.2(3) . .
O4 W13 O1 73.1(3) . .
O52 W13 O1 80.7(3) . .
O55 W14 O29 101.4(4) . .
O55 W14 O4 100.0(4) . .
O29 W14 O4 95.5(4) . .
O55 W14 O3 100.2(4) . .
O29 W14 O3 93.4(3) . .
O4 W14 O3 155.7(3) . .
O55 W14 O2 94.5(4) . .
O29 W14 O2 163.8(3) . .
O4 W14 O2 84.4(3) . .
O3 W14 O2 80.8(3) . .
O55 W14 O1 172.1(3) . .
O29 W14 O1 83.3(3) . .
O4 W14 O1 73.1(3) . .
O3 W14 O1 85.7(3) . .
O2 W14 O1 81.2(3) . .
O39 W15 O31 101.5(4) . .
O39 W15 O11 103.0(4) . .
O31 W15 O11 87.3(3) . .
O39 W15 O58 100.0(4) . .
O31 W15 O58 89.4(4) . .
O11 W15 O58 157.0(4) . .
O39 W15 O57 100.6(4) . .
O31 W15 O57 157.9(4) . .
O11 W15 O57 86.9(3) . .
O58 W15 O57 87.7(3) . .
O39 W15 O49 170.7(3) . .
O31 W15 O49 84.7(3) . .
O11 W15 O49 84.1(3) . .
O58 W15 O49 72.9(3) . .
O57 W15 O49 73.5(3) . .
O26 W16 O10 99.1(4) . .
O26 W16 O12 101.5(4) . .
O10 W16 O12 90.1(3) . .
O26 W16 O17 99.3(4) . .
O10 W16 O17 92.3(3) . .
O12 W16 O17 158.5(3) . .
O26 W16 O31 97.3(4) . .
O10 W16 O31 163.3(3) . .
O12 W16 O31 83.8(3) . .
O17 W16 O31 87.9(3) . .
O26 W16 O42 173.2(4) . .
O10 W16 O42 82.4(3) . .
O12 W16 O42 85.1(3) . .
O17 W16 O42 74.0(3) . .
O31 W16 O42 81.6(3) . .
O51 W17 O50 103.6(4) . .
O51 W17 O48 100.1(4) . .
O50 W17 O48 156.3(3) . .
O51 W17 O47 103.9(4) . .
O50 W17 O47 87.0(3) . .
O48 W17 O47 87.2(3) . .
O51 W17 O57 99.0(4) . .
O50 W17 O57 88.6(3) . .
O48 W17 O57 87.9(3) . .
O47 W17 O57 157.1(3) . .
O51 W17 O49 169.1(4) . .
O50 W17 O49 84.2(3) . .
O48 W17 O49 72.3(3) . .
O47 W17 O49 83.8(3) . .
O57 W17 O49 73.4(3) . .

loop_
_geom_bond_atom_site_label_1
_geom_bond_atom_site_label_2
_geom_bond_distance
_geom_bond_site_symmetry_2
C1 N1 1.467(17) .
C1 C2 1.49(2) .
C2 N2 1.493(16) .
C3 C4 1.487(16) .
C3 N3 1.564(18) .
C4 N4 1.559(14) .
C5 C6 1.503(17) .
C5 N5 1.617(18) .
C6 N6 1.54(3) .
Cu1 N2 1.985(10) 5_567
Cu1 N2 1.985(10) .
Cu1 N1 2.003(10) .
Cu1 N1 2.003(10) 5_567
Na1 O20 2.730(10) .
Na1 O8W 2.85(3) .
Na1 O45 2.850(11) 6_565
Na1 O1W 2.893(16) .
Na1 O57 2.966(11) 7_665
O1 P1 1.574(8) .
O1 W13 2.290(8) .
O1 W14 2.294(8) .
O2 W6 1.856(7) .
O2 W14 2.052(7) .
O3 W12 1.905(8) .
O3 W14 1.949(7) .
O4 W14 1.936(8) .
O4 W13 1.938(7) .
O5 W13 1.770(8) .
O5 Sm1 2.421(8) .
O6 W10 1.908(7) .
O6 W13 1.916(7) .
O7 W5 1.833(8) .
O7 W6 2.001(8) .
O8 W7 1.782(7) .
O8 W2 2.121(7) .
O9 W4 1.903(8) .
O9 W10 1.912(7) .
O10 W16 1.881(8) .
O10 W12 1.931(8) .
O11 W15 1.902(8) .
O11 W5 1.961(8) .
O12 W5 1.899(8) .
O12 W16 1.901(8) .
O13 W9 1.852(8) .
O13 W7 2.025(8) .
O14 P2 1.526(8) .
O14 W5 2.343(7) .
O14 W3 2.375(7) .
O15 W5 1.919(7) .
O15 W3 1.922(8) .
O16 W4 1.921(8) .
O16 W7 1.940(7) .
O17 W16 1.905(8) .
O17 W8 1.935(8) .
O18 W1 1.756(8) .
O18 Sm1 2.408(8) .
O19 P2 1.527(9) .
O19 W7 2.354(8) .
O19 W4 2.384(7) .
O20 W4 1.725(7) .
O21 W10 1.707(8) .
O22 W6 1.694(9) .
O23 W11 1.735(8) .
O24 W10 1.900(8) .
O24 W11 1.908(8) .
O25 W8 1.780(7) .
O25 W1 2.115(8) .
O26 W16 1.715(8) .
O27 W12 1.883(8) .
O27 W1 1.947(8) .
O28 W8 1.721(8) .
O29 W14 1.767(9) .
O29 Sm1 2.429(8) .
O30 P1 1.538(8) .
O30 W12 2.327(7) .
O30 W1 2.368(8) .
O31 W15 1.883(8) .
O31 W16 1.972(8) .
O32 W13 1.731(8) .
O33 P1 1.532(8) .
O33 W2 2.331(8) .
O33 W10 2.377(7) .
O34 W2 1.767(8) .
O34 Sm1 2.416(8) .
O35 W2 1.885(7) .
O35 W1 1.915(7) .
O36 W12 1.897(8) .
O36 W6 1.901(7) .
O37 W12 1.722(8) .
O38 W3 1.712(8) .
O39 W15 1.719(9) .
O40 W3 1.829(8) .
O40 W11 1.994(8) .
O41 W1 1.741(8) .
O42 P2 1.525(8) .
O42 W8 2.337(7) .
O42 W16 2.384(7) .
O43 W9 1.853(8) .
O43 W8 2.032(8) .
O44 P1 1.542(8) .
O44 W11 2.362(7) .
O44 W6 2.389(7) .
O45 W5 1.713(9) .
O45 Na1 2.850(11) 6_566
O46 W9 1.730(8) .
O47 W17 1.928(9) .
O47 W4 1.934(8) .
O48 W17 1.926(8) .
O48 W9 1.964(8) .
O49 P2 1.589(8) .
O49 W9 2.368(7) .
O49 W15 2.378(8) .
O49 W17 2.379(7) .
O50 W17 1.901(7) .
O50 W3 1.958(7) .
O51 W17 1.695(8) .
O52 W11 1.827(8) .
O52 W13 2.086(8) .
O53 W10 1.881(8) .
O53 W2 1.975(8) .
O54 W3 1.887(9) .
O54 W4 1.898(8) .
O55 W14 1.729(8) .
O56 W2 1.744(9) .
O57 W15 1.935(8) .
O57 W17 1.940(8) .
O57 Na1 2.966(11) 7_665
O58 W15 1.915(8) .
O58 W9 1.985(9) .
O59 W7 1.736(9) .
O60 W7 1.893(7) .
O60 W8 1.900(7) .
O61 W11 1.919(8) .
O61 W6 1.930(8) .
O2W O12W 1.71(3) .
Sm1 O18 2.408(8) 2_755
Sm1 O34 2.416(8) 2_755
Sm1 O5 2.421(8) 2_755
Sm1 O29 2.429(8) 2_755
